data_2237862
loop_
_publ_author_name
'Asiri, Abdullah M.'
'Arshad, Muhammad Nadeem'
'Obaid, Abdullah Y.'
'Mustafa, Ghulam'

_publ_section_title
;
 5-Acetyl-3-(5-phenyl-1<i>H</i>-pyrazol-3-yl)-1,3,4-thiadiazol-2(3<i>H</i>)-one
 monohydrate
;
_journal_coeditor_code HB7073
_journal_issue 5
_journal_name_full 'Acta Crystallographica Section E'
_journal_page_first o798
_journal_paper_doi 10.1107/S1600536813010817
_journal_volume 69
_journal_year 2013
_chemical_formula_iupac 'C13 H10 N4 O2 S, H2 O1'
_chemical_formula_moiety 'C13 H10 N4 O2 S, H2 O1'
_chemical_formula_sum 'C13 H12 N4 O3 S'
_chemical_formula_weight 304.33
_chemical_name_systematic
;
5-Acetyl-3-(5-phenyl-1<i>H</i>-pyrazol-3-yl)-1,3,4-thiadiazol-2(3<i>H</i>)-one
monohydrate
;
_space_group_IT_number 14
_symmetry_cell_setting monoclinic
_symmetry_space_group_name_Hall '-P 2yn'
_symmetry_space_group_name_H-M 'P 1 21/n 1'
_atom_sites_solution_hydrogens geom
_atom_sites_solution_primary direct
_atom_sites_solution_secondary difmap
_audit_creation_method SHELXL-97
_cell_angle_alpha 90.00
_cell_angle_beta 111.974(3)
_cell_angle_gamma 90.00
_cell_formula_units_Z 4
_cell_length_a 7.6084(2)
_cell_length_b 25.5788(4)
_cell_length_c 7.6524(2)
_cell_measurement_reflns_used 5915
_cell_measurement_temperature 296(2)
_cell_measurement_theta_max 74.67
_cell_measurement_theta_min 3.45
_cell_volume 1381.07(6)
_computing_cell_refinement 'CrysAlis PRO (Agilent, 2012)'
_computing_data_collection 'CrysAlis PRO (Agilent, 2012)'
_computing_data_reduction 'CrysAlis PRO (Agilent, 2012)'
_computing_molecular_graphics 'PLATON (Spek, 2009)'
_computing_publication_material
;
WinGX (Farrugia, 2012) and X-SEED (Barbour, 2001)
;
_computing_structure_refinement 'SHELXL97 (Sheldrick, 2008)'
_computing_structure_solution 'SHELXS97 (Sheldrick, 2008)'
_diffrn_ambient_temperature 296(2)
_diffrn_measured_fraction_theta_full 0.984
_diffrn_measured_fraction_theta_max 0.984
_diffrn_measurement_device_type 'Agilent SuperNova (Dual, Cu at zero, Atlas, CCD)'
_diffrn_measurement_method '\w scans'
_diffrn_radiation_monochromator mirror
_diffrn_radiation_source 'SuperNova (Cu) X-ray Source'
_diffrn_radiation_type CuK\a
_diffrn_radiation_wavelength 1.54184
_diffrn_reflns_av_R_equivalents 0.0323
_diffrn_reflns_av_sigmaI/netI 0.0232
_diffrn_reflns_limit_h_max 9
_diffrn_reflns_limit_h_min -9
_diffrn_reflns_limit_k_max 31
_diffrn_reflns_limit_k_min -31
_diffrn_reflns_limit_l_max 6
_diffrn_reflns_limit_l_min -9
_diffrn_reflns_number 10797
_diffrn_reflns_theta_full 74.83
_diffrn_reflns_theta_max 74.83
_diffrn_reflns_theta_min 3.46
_diffrn_standards_number 0
_exptl_absorpt_coefficient_mu 2.245
_exptl_absorpt_correction_T_max 1.00000
_exptl_absorpt_correction_T_min 0.77770
_exptl_absorpt_correction_type multi-scan
_exptl_absorpt_process_details '(CrysAlis PRO; Agilent, 2012)'
_exptl_crystal_colour brown
_exptl_crystal_density_diffrn 1.464
_exptl_crystal_density_method 'not measured'
_exptl_crystal_description plate
_exptl_crystal_F_000 632
_exptl_crystal_size_max 0.35
_exptl_crystal_size_mid 0.19
_exptl_crystal_size_min 0.06
_refine_diff_density_max 0.232
_refine_diff_density_min -0.186
_refine_ls_extinction_method none
_refine_ls_goodness_of_fit_ref 1.066
_refine_ls_hydrogen_treatment refall
_refine_ls_matrix_type full
_refine_ls_number_parameters 238
_refine_ls_number_reflns 2806
_refine_ls_number_restraints 0
_refine_ls_restrained_S_all 1.066
_refine_ls_R_factor_all 0.0409
_refine_ls_R_factor_gt 0.0363
_refine_ls_shift/su_max 0.002
_refine_ls_shift/su_mean 0.000
_refine_ls_structure_factor_coef Fsqd
_refine_ls_weighting_details 'calc w=1/[\s^2^(Fo^2^)+(0.0609P)^2^+0.1856P] where P=(Fo^2^+2Fc^2^)/3'
_refine_ls_weighting_scheme calc
_refine_ls_wR_factor_gt 0.0997
_refine_ls_wR_factor_ref 0.1057
_reflns_number_gt 2498
_reflns_number_total 2806
_reflns_threshold_expression I>2\s(I)
_cod_data_source_file hb7073.cif
_cod_data_source_block I
_cod_original_sg_symbol_H-M 'P 21/n'
_cod_database_code 2237862
_cod_database_fobs_code 2237862

loop_
_symmetry_equiv_pos_as_xyz
'x, y, z'
'-x+1/2, y+1/2, -z+1/2'
'-x, -y, -z'
'x-1/2, -y-1/2, z-1/2'

loop_
_atom_site_type_symbol
_atom_site_label
_atom_site_fract_x
_atom_site_fract_y
_atom_site_fract_z
_atom_site_U_iso_or_equiv
_atom_site_adp_type
_atom_site_calc_flag
_atom_site_occupancy
_atom_site_symmetry_multiplicity
S S12 0.59223(6) 0.644569(15) 0.75319(6) 0.05072(15) Uani d 1 1
O O1 0.5175(2) 0.55662(5) 0.90067(17) 0.0659(4) Uani d 1 1
N N3 0.40123(17) 0.56623(4) 0.57705(17) 0.0362(3) Uani d 1 1
O O2 0.5725(2) 0.72711(5) 0.4716(2) 0.0757(4) Uani d 1 1
N N4 0.39508(17) 0.60041(4) 0.43842(17) 0.0375(3) Uani d 1 1
N N1 0.11453(18) 0.46444(5) 0.33689(18) 0.0408(3) Uani d 1 1
N N2 0.19673(18) 0.51164(5) 0.34177(17) 0.0398(3) Uani d 1 1
C C10 0.4991(2) 0.58140(6) 0.7612(2) 0.0439(3) Uani d 1 1
C C7 0.15808(19) 0.44351(5) 0.5095(2) 0.0361(3) Uani d 1 1
C C9 0.29698(18) 0.51911(5) 0.52301(19) 0.0338(3) Uani d 1 1
C C11 0.4876(2) 0.64236(5) 0.5106(2) 0.0398(3) Uani d 1 1
C C1 0.08453(19) 0.39258(5) 0.5408(2) 0.0383(3) Uani d 1 1
C C8 0.2800(2) 0.47822(5) 0.6365(2) 0.0387(3) Uani d 1 1
C C12 0.4979(2) 0.68747(6) 0.3918(3) 0.0487(4) Uani d 1 1
C C2 0.1125(2) 0.37673(7) 0.7226(3) 0.0505(4) Uani d 1 1
H H2 0.177(3) 0.3992(9) 0.834(3) 0.068(6) Uiso d 1 1
C C6 -0.0130(2) 0.35941(6) 0.3906(3) 0.0480(4) Uani d 1 1
H H6 -0.037(3) 0.3691(8) 0.264(3) 0.052(5) Uiso d 1 1
C C13 0.4163(3) 0.68076(8) 0.1839(3) 0.0589(5) Uani d 1 1
H H13B 0.364(5) 0.7089(14) 0.126(5) 0.116(11) Uiso d 1 1
H H13C 0.501(6) 0.6663(17) 0.145(7) 0.165(17) Uiso d 1 1
H H13A 0.313(4) 0.6562(12) 0.135(4) 0.099(9) Uiso d 1 1
C C4 -0.0469(3) 0.29574(6) 0.6054(3) 0.0599(5) Uani d 1 1
H H4 -0.085(3) 0.2633(9) 0.629(3) 0.071(6) Uiso d 1 1
C C3 0.0476(3) 0.32821(7) 0.7542(3) 0.0600(5) Uani d 1 1
H H3 0.071(3) 0.3194(9) 0.876(4) 0.072(7) Uiso d 1 1
C C5 -0.0788(3) 0.31131(6) 0.4244(3) 0.0570(4) Uani d 1 1
H H5 -0.140(4) 0.2917(9) 0.319(4) 0.078(7) Uiso d 1 1
H H1 0.025(3) 0.4545(8) 0.221(3) 0.059(6) Uiso d 1 1
H H8 0.337(3) 0.4743(7) 0.766(3) 0.046(5) Uiso d 1 1
O O3W 0.8281(2) 0.44007(6) 0.0009(2) 0.0683(4) Uani d 1 1
H H3A 0.816(4) 0.4505(10) -0.110(4) 0.089(8) Uiso d 1 1
H H3B 0.722(6) 0.4442(16) 0.006(5) 0.145(16) Uiso d 1 1

loop_
_atom_site_aniso_label
_atom_site_aniso_U_11
_atom_site_aniso_U_22
_atom_site_aniso_U_33
_atom_site_aniso_U_12
_atom_site_aniso_U_13
_atom_site_aniso_U_23
S12 0.0611(3) 0.0453(2) 0.0392(2) -0.01426(16) 0.01118(19) -0.00717(15)
O1 0.0838(9) 0.0722(8) 0.0307(6) -0.0271(7) 0.0087(6) 0.0042(6)
N3 0.0429(6) 0.0336(5) 0.0290(6) -0.0032(4) 0.0100(5) 0.0016(4)
O2 0.0992(11) 0.0428(6) 0.0740(10) -0.0249(7) 0.0196(8) -0.0011(6)
N4 0.0448(6) 0.0321(5) 0.0341(6) -0.0010(4) 0.0131(5) 0.0029(4)
N1 0.0482(6) 0.0376(6) 0.0334(7) -0.0080(5) 0.0116(5) -0.0008(5)
N2 0.0483(6) 0.0368(6) 0.0322(6) -0.0070(5) 0.0125(5) 0.0003(5)
C10 0.0480(8) 0.0467(8) 0.0335(8) -0.0085(6) 0.0114(6) -0.0010(6)
C7 0.0384(6) 0.0333(6) 0.0354(7) 0.0021(5) 0.0124(6) 0.0029(5)
C9 0.0373(6) 0.0322(6) 0.0306(7) -0.0002(5) 0.0112(5) 0.0006(5)
C11 0.0441(7) 0.0348(7) 0.0385(8) -0.0018(5) 0.0133(6) -0.0009(6)
C1 0.0378(6) 0.0330(6) 0.0428(8) 0.0019(5) 0.0134(6) 0.0040(5)
C8 0.0435(7) 0.0368(7) 0.0324(8) -0.0010(5) 0.0103(6) 0.0035(6)
C12 0.0530(8) 0.0359(7) 0.0551(10) -0.0045(6) 0.0179(7) 0.0042(7)
C2 0.0521(8) 0.0465(8) 0.0471(10) -0.0060(7) 0.0118(7) 0.0093(7)
C6 0.0551(9) 0.0385(7) 0.0506(10) -0.0026(6) 0.0199(8) -0.0019(7)
C13 0.0727(12) 0.0511(10) 0.0503(11) -0.0066(9) 0.0198(9) 0.0124(8)
C4 0.0581(9) 0.0373(8) 0.0833(15) -0.0030(7) 0.0253(10) 0.0121(8)
C3 0.0608(10) 0.0536(9) 0.0599(12) -0.0052(8) 0.0161(9) 0.0203(8)
C5 0.0623(10) 0.0363(8) 0.0720(13) -0.0058(7) 0.0246(9) -0.0068(8)
O3W 0.0807(10) 0.0829(10) 0.0325(7) -0.0270(8) 0.0112(6) 0.0031(6)

loop_
_atom_type_symbol
_atom_type_description
_atom_type_scat_dispersion_real
_atom_type_scat_dispersion_imag
_atom_type_scat_source
C C 0.0033 0.0016 'International Tables Vol C Tables 4.2.6.8 and 6.1.1.4'
H H 0.0000 0.0000 'International Tables Vol C Tables 4.2.6.8 and 6.1.1.4'
N N 0.0061 0.0033 'International Tables Vol C Tables 4.2.6.8 and 6.1.1.4'
O O 0.0492 0.0322 'International Tables Vol C Tables 4.2.6.8 and 6.1.1.4'
S S 0.3331 0.5567 'International Tables Vol C Tables 4.2.6.8 and 6.1.1.4'

loop_
_geom_angle_atom_site_label_1
_geom_angle_atom_site_label_2
_geom_angle_atom_site_label_3
_geom_angle
C11 S12 C10 88.73(7)
N4 N3 C10 117.57(11)
N4 N3 C9 117.81(11)
C10 N3 C9 124.49(12)
C11 N4 N3 110.27(12)
C7 N1 N2 112.70(12)
C7 N1 H1 130.7(13)
N2 N1 H1 115.8(13)
C9 N2 N1 103.70(11)
O1 C10 N3 126.60(14)
O1 C10 S12 126.50(12)
N3 C10 S12 106.89(10)
N1 C7 C8 106.73(12)
N1 C7 C1 122.84(13)
C8 C7 C1 130.42(14)
N2 C9 C8 113.13(12)
N2 C9 N3 117.96(12)
C8 C9 N3 128.89(13)
N4 C11 C12 121.91(14)
N4 C11 S12 116.53(11)
C12 C11 S12 121.52(11)
C2 C1 C6 118.83(14)
C2 C1 C7 119.80(14)
C6 C1 C7 121.37(14)
C7 C8 C9 103.72(13)
C7 C8 H8 127.1(12)
C9 C8 H8 129.2(12)
O2 C12 C13 124.48(16)
O2 C12 C11 117.62(16)
C13 C12 C11 117.90(14)
C1 C2 C3 120.31(17)
C1 C2 H2 122.2(13)
C3 C2 H2 117.5(13)
C5 C6 C1 120.13(17)
C5 C6 H6 118.6(12)
C1 C6 H6 121.3(12)
C12 C13 H13B 113(2)
C12 C13 H13C 110(3)
H13B C13 H13C 115(4)
C12 C13 H13A 116.2(19)
H13B C13 H13A 101(3)
H13C C13 H13A 101(3)
C5 C4 C3 120.03(16)
C5 C4 H4 120.7(15)
C3 C4 H4 119.3(15)
C4 C3 C2 120.32(19)
C4 C3 H3 122.7(15)
C2 C3 H3 116.9(15)
C4 C5 C6 120.37(18)
C4 C5 H5 124.8(15)
C6 C5 H5 114.8(16)
H3A O3W H3B 105(3)

loop_
_geom_bond_atom_site_label_1
_geom_bond_atom_site_label_2
_geom_bond_distance
S12 C11 1.7254(16)
S12 C10 1.7744(15)
O1 C10 1.2038(19)
N3 N4 1.3619(16)
N3 C10 1.3804(19)
N3 C9 1.4170(17)
O2 C12 1.210(2)
N4 C11 1.2887(18)
N1 C7 1.3466(19)
N1 N2 1.3538(16)
N1 H1 0.93(2)
N2 C9 1.3229(19)
C7 C8 1.385(2)
C7 C1 1.4724(18)
C9 C8 1.3960(19)
C11 C12 1.489(2)
C1 C2 1.387(2)
C1 C6 1.398(2)
C8 H8 0.92(2)
C12 C13 1.486(3)
C2 C3 1.390(2)
C2 H2 0.99(2)
C6 C5 1.388(2)
C6 H6 0.95(2)
C13 H13B 0.86(4)
C13 H13C 0.89(5)
C13 H13A 0.96(3)
C4 C5 1.372(3)
C4 C3 1.375(3)
C4 H4 0.92(2)
C3 H3 0.91(3)
C5 H5 0.92(3)
O3W H3A 0.86(3)
O3W H3B 0.83(4)

loop_
_geom_hbond_atom_site_label_D
_geom_hbond_atom_site_label_H
_geom_hbond_atom_site_label_A
_geom_hbond_site_symmetry_A
_geom_hbond_distance_DH
_geom_hbond_distance_HA
_geom_hbond_distance_DA
_geom_hbond_angle_DHA
N1 H1 O3W 1_455 0.93(2) 1.83(2) 2.749(2) 173(2)
O3W H3A N2 3_665 0.86(3) 1.99(3) 2.8402(19) 169(2)
O3W H3B O1 3_666 0.83(5) 2.19(5) 2.995(2) 163(4)
C8 H8 O1 3_667 0.93(2) 2.50(2) 3.4100(19) 167.8(15)

loop_
_geom_torsion_atom_site_label_1
_geom_torsion_atom_site_label_2
_geom_torsion_atom_site_label_3
_geom_torsion_atom_site_label_4
_geom_torsion
C10 N3 N4 C11 0.25(18)
C9 N3 N4 C11 176.34(12)
C7 N1 N2 C9 1.40(16)
N4 N3 C10 O1 179.14(16)
C9 N3 C10 O1 3.3(3)
N4 N3 C10 S12 -0.66(16)
C9 N3 C10 S12 -176.46(10)
C11 S12 C10 O1 -179.15(18)
C11 S12 C10 N3 0.65(11)
N2 N1 C7 C8 -1.46(17)
N2 N1 C7 C1 179.50(12)
N1 N2 C9 C8 -0.80(16)
N1 N2 C9 N3 -179.51(12)
N4 N3 C9 N2 -1.44(18)
C10 N3 C9 N2 174.35(14)
N4 N3 C9 C8 -179.92(13)
C10 N3 C9 C8 -4.1(2)
N3 N4 C11 C12 -177.47(13)
N3 N4 C11 S12 0.32(16)
C10 S12 C11 N4 -0.59(13)
C10 S12 C11 C12 177.22(14)
N1 C7 C1 C2 -170.77(14)
C8 C7 C1 C2 10.4(2)
N1 C7 C1 C6 9.5(2)
C8 C7 C1 C6 -169.31(15)
N1 C7 C8 C9 0.87(16)
C1 C7 C8 C9 179.81(14)
N2 C9 C8 C7 -0.03(17)
N3 C9 C8 C7 178.50(13)
N4 C11 C12 O2 173.25(16)
S12 C11 C12 O2 -4.4(2)
N4 C11 C12 C13 -6.8(2)
S12 C11 C12 C13 175.50(14)
C6 C1 C2 C3 1.3(3)
C7 C1 C2 C3 -178.47(16)
C2 C1 C6 C5 -0.6(2)
C7 C1 C6 C5 179.19(14)
C5 C4 C3 C2 -0.4(3)
C1 C2 C3 C4 -0.8(3)
C3 C4 C5 C6 1.1(3)
C1 C6 C5 C4 -0.7(3)
